data_7110146
loop_
_publ_author_name
'Joydev Hatai'
'Subhajit Bandyopadhyay'

_publ_section_title
;
 Altered selectivity of a dipicolylamine based metal ion receptor
;
_journal_name_full Chem.Commun.
_journal_page_first 64
_journal_paper_doi 10.1039/c3cc46285d
_journal_volume 50
_journal_year 2013
_chemical_formula_moiety 'C24 H21 N3 S2'
_chemical_formula_sum 'C24 H21 N3 S2'
_chemical_formula_weight 415.58
_chemical_name_systematic
; 
 ? 
;
_space_group_IT_number 4
_symmetry_cell_setting monoclinic
_symmetry_space_group_name_Hall 'P 2yb'
_symmetry_space_group_name_H-M 'P 1 21 1'
_atom_sites_solution_hydrogens geom
_atom_sites_solution_primary direct
_atom_sites_solution_secondary difmap
_audit_creation_method SHELXL-97
_cell_angle_alpha 90.00
_cell_angle_beta 92.844(9)
_cell_angle_gamma 90.00
_cell_formula_units_Z 2
_cell_length_a 6.2365(19)
_cell_length_b 8.196(3)
_cell_length_c 20.593(7)
_cell_measurement_reflns_used 1141
_cell_measurement_temperature 296(2)
_cell_measurement_theta_max 19.20
_cell_measurement_theta_min 2.68
_cell_volume 1051.3(6)
_computing_cell_refinement 'Bruker SAINT'
_computing_data_collection 'Bruker APEX2'
_computing_data_reduction 'Bruker SAINT'
_computing_molecular_graphics 'Bruker SHELXTL'
_computing_publication_material 'Bruker SHELXTL'
_computing_structure_refinement 'SHELXL-97 (Sheldrick, 2008)'
_computing_structure_solution 'SHELXS-97 (Sheldrick, 2008)'
_diffrn_ambient_temperature 296(2)
_diffrn_measured_fraction_theta_full 1.000
_diffrn_measured_fraction_theta_max 1.000
_diffrn_measurement_device_type 'Bruker APEX-II CCD'
_diffrn_measurement_method '\f and \w scans'
_diffrn_radiation_monochromator graphite
_diffrn_radiation_source 'fine-focus sealed tube'
_diffrn_radiation_type MoK\a
_diffrn_radiation_wavelength 0.71073
_diffrn_reflns_av_R_equivalents 0.0518
_diffrn_reflns_av_sigmaI/netI 0.0740
_diffrn_reflns_limit_h_max 5
_diffrn_reflns_limit_h_min -7
_diffrn_reflns_limit_k_max 9
_diffrn_reflns_limit_k_min -9
_diffrn_reflns_limit_l_max 24
_diffrn_reflns_limit_l_min -21
_diffrn_reflns_number 8516
_diffrn_reflns_theta_full 25.02
_diffrn_reflns_theta_max 25.02
_diffrn_reflns_theta_min 0.99
_exptl_absorpt_coefficient_mu 0.269
_exptl_absorpt_correction_T_max 0.993
_exptl_absorpt_correction_T_min 0.969
_exptl_absorpt_correction_type multi-scan
_exptl_absorpt_process_details 'SADABS; BRUKER, 2008'
_exptl_crystal_colour colourless
_exptl_crystal_density_diffrn 1.313
_exptl_crystal_density_method 'not measured'
_exptl_crystal_description flake
_exptl_crystal_F_000 436
_exptl_crystal_size_max 0.56
_exptl_crystal_size_mid 0.15
_exptl_crystal_size_min 0.04
_refine_diff_density_max 0.183
_refine_diff_density_min -0.178
_refine_diff_density_rms 0.042
_refine_ls_abs_structure_details 'Flack H D (1983), Acta Cryst. A39, 876-881'
_refine_ls_abs_structure_Flack 0.00(9)
_refine_ls_extinction_method none
_refine_ls_goodness_of_fit_ref 1.002
_refine_ls_hydrogen_treatment constr
_refine_ls_matrix_type full
_refine_ls_number_parameters 262
_refine_ls_number_reflns 3698
_refine_ls_number_restraints 1
_refine_ls_restrained_S_all 1.002
_refine_ls_R_factor_all 0.0745
_refine_ls_R_factor_gt 0.0446
_refine_ls_shift/su_max 0.001
_refine_ls_shift/su_mean 0.000
_refine_ls_structure_factor_coef Fsqd
_refine_ls_weighting_details 'calc w=1/[\s^2^(Fo^2^)+(0.0261P)^2^+0.2164P] where P=(Fo^2^+2Fc^2^)/3'
_refine_ls_weighting_scheme calc
_refine_ls_wR_factor_gt 0.0779
_refine_ls_wR_factor_ref 0.0942
_reflns_number_gt 2647
_reflns_number_total 3698
_reflns_threshold_expression >2sigma(I)
_cod_data_source_file c3cc46285d.txt
_cod_data_source_block mo_sb_jh_216_0m
_cod_original_sg_symbol_H-M P2(1)
_cod_database_code 7110146

loop_
_symmetry_equiv_pos_as_xyz
'x, y, z'
'-x, y+1/2, -z'

loop_
_atom_site_label
_atom_site_type_symbol
_atom_site_fract_x
_atom_site_fract_y
_atom_site_fract_z
_atom_site_U_iso_or_equiv
_atom_site_adp_type
_atom_site_occupancy
_atom_site_symmetry_multiplicity
_atom_site_calc_flag
_atom_site_refinement_flags
N1 N -0.1288(5) 0.8643(4) 0.55576(17) 0.0617(10) Uani 1 1 d .
N2 N -0.1103(5) 0.3432(4) 0.67968(17) 0.0592(10) Uani 1 1 d .
N3 N -0.1677(4) 0.6804(3) 0.68035(13) 0.0349(7) Uani 1 1 d .
S1 S -0.02060(14) 0.70818(12) 0.80129(5) 0.0453(3) Uani 1 1 d .
S2 S -0.46105(14) 0.81483(13) 0.75285(5) 0.0493(3) Uani 1 1 d .
C1 C -0.1125(8) 1.0050(7) 0.5229(2) 0.0828(16) Uani 1 1 d .
H1 H 0.0141 1.0242 0.5021 0.099 Uiso 1 1 calc R
C2 C -0.2672(8) 1.1208(6) 0.5178(2) 0.0784(15) Uani 1 1 d .
H2 H -0.2468 1.2158 0.4942 0.094 Uiso 1 1 calc R
C3 C -0.4545(8) 1.0948(6) 0.5483(2) 0.0727(14) Uani 1 1 d .
H3 H -0.5645 1.1715 0.5458 0.087 Uiso 1 1 calc R
C4 C -0.4762(6) 0.9507(5) 0.5833(2) 0.0547(11) Uani 1 1 d .
H4 H -0.6015 0.9293 0.6045 0.066 Uiso 1 1 calc R
C5 C -0.3095(5) 0.8405(5) 0.58601(17) 0.0423(9) Uani 1 1 d .
C6 C -0.3218(5) 0.6823(5) 0.62376(17) 0.0415(9) Uani 1 1 d .
H6A H -0.4661 0.6685 0.6384 0.050 Uiso 1 1 calc R
H6B H -0.2917 0.5915 0.5954 0.050 Uiso 1 1 calc R
C7 C -0.0886(7) 0.1831(5) 0.6927(2) 0.0677(13) Uani 1 1 d .
H7 H -0.2109 0.1180 0.6897 0.081 Uiso 1 1 calc R
C8 C 0.1026(7) 0.1107(5) 0.7102(2) 0.0649(13) Uani 1 1 d .
H8 H 0.1097 -0.0006 0.7187 0.078 Uiso 1 1 calc R
C9 C 0.2811(7) 0.2036(6) 0.7148(3) 0.0776(15) Uani 1 1 d .
H9 H 0.4136 0.1578 0.7268 0.093 Uiso 1 1 calc R
C10 C 0.2631(6) 0.3689(5) 0.7013(2) 0.0615(13) Uani 1 1 d .
H10 H 0.3840 0.4354 0.7038 0.074 Uiso 1 1 calc R
C11 C 0.0663(5) 0.4330(4) 0.68433(17) 0.0358(9) Uani 1 1 d .
C12 C 0.0465(5) 0.6123(4) 0.66888(18) 0.0389(9) Uani 1 1 d .
H12A H 0.1535 0.6715 0.6953 0.047 Uiso 1 1 calc R
H12B H 0.0773 0.6291 0.6237 0.047 Uiso 1 1 calc R
C13 C -0.2233(5) 0.7331(4) 0.73872(18) 0.0370(9) Uani 1 1 d .
C14 C -0.1285(6) 0.8175(6) 0.86868(17) 0.0551(11) Uani 1 1 d .
H14A H -0.1928 0.9190 0.8533 0.066 Uiso 1 1 calc R
H14B H -0.2392 0.7525 0.8877 0.066 Uiso 1 1 calc R
C15 C 0.0484(5) 0.8532(5) 0.91953(18) 0.0445(10) Uani 1 1 d .
C16 C 0.2316(6) 0.9432(5) 0.9020(2) 0.0507(11) Uani 1 1 d .
H16 H 0.2447 0.9751 0.8591 0.061 Uiso 1 1 calc R
C17 C 0.3883(6) 0.9831(5) 0.9478(2) 0.0541(11) Uani 1 1 d .
H17 H 0.5072 1.0419 0.9355 0.065 Uiso 1 1 calc R
C18 C 0.3734(6) 0.9364(5) 1.0139(2) 0.0465(10) Uani 1 1 d .
C19 C 0.5340(7) 0.9789(6) 1.0624(2) 0.0634(13) Uani 1 1 d .
H19 H 0.6545 1.0372 1.0512 0.076 Uiso 1 1 calc R
C20 C 0.5111(8) 0.9341(6) 1.1253(2) 0.0735(14) Uani 1 1 d .
H20 H 0.6184 0.9601 1.1566 0.088 Uiso 1 1 calc R
C21 C 0.3293(8) 0.8498(6) 1.1437(2) 0.0728(14) Uani 1 1 d .
H21 H 0.3153 0.8221 1.1871 0.087 Uiso 1 1 calc R
C22 C 0.1714(6) 0.8078(6) 1.09805(19) 0.0567(10) Uani 1 1 d .
H22 H 0.0509 0.7518 1.1109 0.068 Uiso 1 1 calc R
C23 C 0.1890(5) 0.8486(5) 1.03152(18) 0.0430(10) Uani 1 1 d .
C24 C 0.0318(5) 0.8091(5) 0.98265(18) 0.0465(9) Uani 1 1 d .
H24 H -0.0884 0.7505 0.9940 0.056 Uiso 1 1 calc R

loop_
_atom_site_aniso_label
_atom_site_aniso_U_11
_atom_site_aniso_U_22
_atom_site_aniso_U_33
_atom_site_aniso_U_23
_atom_site_aniso_U_13
_atom_site_aniso_U_12
N1 0.053(2) 0.075(3) 0.059(2) 0.024(2) 0.0121(17) 0.0103(18)
N2 0.048(2) 0.038(2) 0.091(3) -0.001(2) -0.0034(18) -0.0017(17)
N3 0.0336(16) 0.0326(18) 0.0385(18) 0.0022(15) 0.0000(13) 0.0042(14)
S1 0.0396(5) 0.0525(6) 0.0430(6) -0.0023(5) -0.0047(4) 0.0091(5)
S2 0.0344(5) 0.0557(7) 0.0576(6) -0.0029(6) -0.0009(4) 0.0093(5)
C1 0.070(4) 0.101(4) 0.079(4) 0.041(4) 0.011(3) 0.001(3)
C2 0.087(4) 0.073(4) 0.074(4) 0.041(3) -0.006(3) 0.000(3)
C3 0.081(4) 0.066(3) 0.070(3) 0.021(3) -0.008(3) 0.017(3)
C4 0.050(3) 0.060(3) 0.054(3) 0.011(2) 0.000(2) 0.009(2)
C5 0.043(2) 0.046(3) 0.037(2) 0.004(2) -0.0085(17) 0.005(2)
C6 0.037(2) 0.043(3) 0.043(2) 0.000(2) -0.0063(17) -0.0032(18)
C7 0.057(3) 0.041(3) 0.105(4) -0.002(3) 0.004(2) -0.012(2)
C8 0.065(3) 0.037(3) 0.092(4) 0.005(3) -0.001(3) 0.005(2)
C9 0.051(3) 0.047(3) 0.133(5) 0.017(3) -0.012(3) 0.012(3)
C10 0.036(2) 0.042(3) 0.106(4) 0.008(2) -0.002(2) 0.0005(19)
C11 0.039(2) 0.029(2) 0.040(2) 0.0009(17) 0.0014(17) 0.0017(17)
C12 0.038(2) 0.037(2) 0.042(2) -0.0020(19) 0.0036(17) -0.0008(17)
C13 0.0303(19) 0.032(2) 0.049(2) 0.0011(19) -0.0037(16) -0.0030(15)
C14 0.046(2) 0.072(3) 0.047(2) -0.009(3) 0.0021(18) 0.008(2)
C15 0.040(2) 0.054(3) 0.040(2) -0.006(2) 0.0026(17) 0.005(2)
C16 0.053(3) 0.060(3) 0.040(2) 0.003(2) 0.009(2) -0.003(2)
C17 0.048(3) 0.059(3) 0.056(3) -0.005(2) 0.008(2) -0.012(2)
C18 0.045(2) 0.044(2) 0.050(3) -0.008(2) 0.003(2) 0.0040(19)
C19 0.056(3) 0.073(4) 0.061(3) -0.017(3) -0.003(2) -0.010(2)
C20 0.065(3) 0.086(4) 0.068(4) -0.017(3) -0.011(3) -0.001(3)
C21 0.090(4) 0.086(4) 0.042(3) -0.006(3) -0.002(3) 0.003(3)
C22 0.062(3) 0.057(3) 0.051(3) -0.002(3) 0.005(2) 0.000(2)
C23 0.043(2) 0.043(3) 0.043(2) -0.006(2) 0.0038(18) 0.0023(19)
C24 0.038(2) 0.050(2) 0.052(3) -0.003(2) 0.0067(18) -0.006(2)

loop_
_atom_type_symbol
_atom_type_description
_atom_type_scat_dispersion_real
_atom_type_scat_dispersion_imag
_atom_type_scat_source
C C 0.0033 0.0016 'International Tables Vol C Tables 4.2.6.8 and 6.1.1.4'
H H 0.0000 0.0000 'International Tables Vol C Tables 4.2.6.8 and 6.1.1.4'
N N 0.0061 0.0033 'International Tables Vol C Tables 4.2.6.8 and 6.1.1.4'
O O 0.0106 0.0060 'International Tables Vol C Tables 4.2.6.8 and 6.1.1.4'
S S 0.1246 0.1234 'International Tables Vol C Tables 4.2.6.8 and 6.1.1.4'

loop_
_geom_angle_atom_site_label_1
_geom_angle_atom_site_label_2
_geom_angle_atom_site_label_3
_geom_angle
C5 N1 C1 116.7(4)
C11 N2 C7 116.9(3)
C13 N3 C6 121.3(3)
C13 N3 C12 122.8(3)
C6 N3 C12 115.9(3)
C13 S1 C14 102.81(17)
N1 C1 C2 124.6(4)
N1 C1 H1 117.7
C2 C1 H1 117.7
C1 C2 C3 118.5(5)
C1 C2 H2 120.8
C3 C2 H2 120.8
C2 C3 C4 118.4(4)
C2 C3 H3 120.8
C4 C3 H3 120.8
C5 C4 C3 119.0(4)
C5 C4 H4 120.5
C3 C4 H4 120.5
N1 C5 C4 122.8(4)
N1 C5 C6 115.6(3)
C4 C5 C6 121.7(3)
N3 C6 C5 111.5(3)
N3 C6 H6A 109.3
C5 C6 H6A 109.3
N3 C6 H6B 109.3
C5 C6 H6B 109.3
H6A C6 H6B 108.0
N2 C7 C8 123.7(4)
N2 C7 H7 118.1
C8 C7 H7 118.1
C9 C8 C7 118.7(4)
C9 C8 H8 120.6
C7 C8 H8 120.6
C8 C9 C10 118.7(4)
C8 C9 H9 120.7
C10 C9 H9 120.7
C11 C10 C9 119.4(4)
C11 C10 H10 120.3
C9 C10 H10 120.3
N2 C11 C10 122.6(3)
N2 C11 C12 117.9(3)
C10 C11 C12 119.5(3)
N3 C12 C11 113.6(3)
N3 C12 H12A 108.9
C11 C12 H12A 108.9
N3 C12 H12B 108.9
C11 C12 H12B 108.9
H12A C12 H12B 107.7
N3 C13 S2 124.0(3)
N3 C13 S1 114.1(2)
S2 C13 S1 121.9(2)
C15 C14 S1 109.9(2)
C15 C14 H14A 109.7
S1 C14 H14A 109.7
C15 C14 H14B 109.7
S1 C14 H14B 109.7
H14A C14 H14B 108.2
C24 C15 C16 118.8(3)
C24 C15 C14 121.6(3)
C16 C15 C14 119.5(4)
C17 C16 C15 120.4(4)
C17 C16 H16 119.8
C15 C16 H16 119.8
C16 C17 C18 121.2(4)
C16 C17 H17 119.4
C18 C17 H17 119.4
C23 C18 C17 118.3(4)
C23 C18 C19 119.7(4)
C17 C18 C19 122.0(4)
C20 C19 C18 120.0(4)
C20 C19 H19 120.0
C18 C19 H19 120.0
C19 C20 C21 121.1(4)
C19 C20 H20 119.4
C21 C20 H20 119.4
C22 C21 C20 120.2(4)
C22 C21 H21 119.9
C20 C21 H21 119.9
C21 C22 C23 121.0(4)
C21 C22 H22 119.5
C23 C22 H22 119.5
C24 C23 C18 118.6(3)
C24 C23 C22 123.4(4)
C18 C23 C22 118.0(4)
C15 C24 C23 122.6(3)
C15 C24 H24 118.7
C23 C24 H24 118.7

loop_
_geom_bond_atom_site_label_1
_geom_bond_atom_site_label_2
_geom_bond_distance
N1 C5 1.329(4)
N1 C1 1.344(6)
N2 C11 1.324(4)
N2 C7 1.345(5)
N3 C13 1.339(4)
N3 C6 1.473(4)
N3 C12 1.478(4)
S1 C13 1.772(3)
S1 C14 1.809(4)
S2 C13 1.666(3)
C1 C2 1.354(6)
C1 H1 0.9300
C2 C3 1.371(6)
C2 H2 0.9300
C3 C4 1.393(6)
C3 H3 0.9300
C4 C5 1.376(5)
C4 H4 0.9300
C5 C6 1.516(5)
C6 H6A 0.9700
C6 H6B 0.9700
C7 C8 1.364(5)
C7 H7 0.9300
C8 C9 1.348(6)
C8 H8 0.9300
C9 C10 1.386(6)
C9 H9 0.9300
C10 C11 1.365(5)
C10 H10 0.9300
C11 C12 1.507(5)
C12 H12A 0.9700
C12 H12B 0.9700
C14 C15 1.512(5)
C14 H14A 0.9700
C14 H14B 0.9700
C15 C24 1.358(5)
C15 C16 1.421(5)
C16 C17 1.364(5)
C16 H16 0.9300
C17 C18 1.421(5)
C17 H17 0.9300
C18 C23 1.418(5)
C18 C19 1.423(5)
C19 C20 1.360(6)
C19 H19 0.9300
C20 C21 1.396(6)
C20 H20 0.9300
C21 C22 1.371(6)
C21 H21 0.9300
C22 C23 1.420(5)
C22 H22 0.9300
C23 C24 1.408(5)
C24 H24 0.9300
